data_1512646
loop_
_publ_author_name
'Kari Darling'
'Wayne Ouellette'
'Steven Pellizzeri'
'Tiffany Smith'
'Jose Vargas'
'Steven Tomaszfski'
'Charles J. O-Connor'
'Jon Zubieta'

_publ_section_title
;
 One- and two-dimensional coordination polymers of substituted tetrazoles
 with cadmium(II)
;
_journal_name_full
;
Inorganica Chimica Acta
;
_journal_page_first 417
_journal_page_last 427
_journal_paper_doi 10.1016/j.ica.2012.05.019
_journal_volume 392
_journal_year 2012
_chemical_formula_moiety 'C22 H34 Cd4 Cl6 N16 O4'
_chemical_formula_sum 'C22 H34 Cd4 Cl6 N16 O4'
_chemical_formula_weight 1248.99
_space_group_IT_number 4
_symmetry_cell_setting monoclinic
_symmetry_space_group_name_Hall 'P 2yb'
_symmetry_space_group_name_H-M 'P 1 21 1'
_atom_sites_solution_hydrogens geom
_atom_sites_solution_primary direct
_atom_sites_solution_secondary difmap
_cell_angle_alpha 90.00
_cell_angle_beta 95.5460(10)
_cell_angle_gamma 90.00
_cell_formula_units_Z 2
_cell_length_a 8.3734(6)
_cell_length_b 18.0404(13)
_cell_length_c 13.7622(10)
_cell_measurement_reflns_used 2015
_cell_measurement_temperature 98(2)
_cell_measurement_theta_max 28.27
_cell_measurement_theta_min 2.97
_cell_volume 2069.2(3)
_computing_cell_refinement 'Bruker SAINT (Bruker, 1998)'
_computing_data_collection 'Bruker SMART (Bruker, 1998)'
_computing_data_reduction 'Bruker SAINT'
_computing_molecular_graphics 'CrystalMaker (Palmer, 2006)'
_computing_publication_material 'Bruker SHELXTL (Sheldrick, 2008)'
_computing_structure_refinement 'SHELXL-97 (Sheldrick, 1997)'
_computing_structure_solution 'SHELXS-97 (Sheldrick, 1990)'
_diffrn_ambient_temperature 98(2)
_diffrn_measured_fraction_theta_full 0.999
_diffrn_measured_fraction_theta_max 0.999
_diffrn_measurement_device_type 'CCD area detector'
_diffrn_measurement_method 'phi and omega scans'
_diffrn_radiation_monochromator graphite
_diffrn_radiation_source 'fine-focus sealed tube'
_diffrn_radiation_type MoK\a
_diffrn_radiation_wavelength 0.71073
_diffrn_reflns_av_R_equivalents 0.0557
_diffrn_reflns_av_sigmaI/netI 0.0855
_diffrn_reflns_limit_h_max 11
_diffrn_reflns_limit_h_min -11
_diffrn_reflns_limit_k_max 23
_diffrn_reflns_limit_k_min -23
_diffrn_reflns_limit_l_max 18
_diffrn_reflns_limit_l_min -18
_diffrn_reflns_number 20457
_diffrn_reflns_theta_full 28.08
_diffrn_reflns_theta_max 28.08
_diffrn_reflns_theta_min 2.69
_exptl_absorpt_coefficient_mu 2.465
_exptl_absorpt_correction_T_max 0.863
_exptl_absorpt_correction_T_min 0.708
_exptl_absorpt_correction_type multi-scan
_exptl_absorpt_process_details 'SADABS (Bruker, 1998)'
_exptl_crystal_colour colorless
_exptl_crystal_density_diffrn 2.005
_exptl_crystal_density_method 'not measured'
_exptl_crystal_description block
_exptl_crystal_F_000 1208.0
_exptl_crystal_size_max .17
_exptl_crystal_size_mid .12
_exptl_crystal_size_min .06
_refine_diff_density_max 2.100
_refine_diff_density_min -1.131
_refine_diff_density_rms 0.227
_refine_ls_abs_structure_details 'Flack H D (1983), Acta Cryst. A39, 876-881'
_refine_ls_abs_structure_Flack 0.17(5)
_refine_ls_extinction_method none
_refine_ls_goodness_of_fit_ref 1.004
_refine_ls_hydrogen_treatment constr
_refine_ls_matrix_type full
_refine_ls_number_parameters 515
_refine_ls_number_reflns 9860
_refine_ls_number_restraints 1
_refine_ls_restrained_S_all 1.004
_refine_ls_R_factor_all 0.0721
_refine_ls_R_factor_gt 0.0627
_refine_ls_shift/su_max 0.004
_refine_ls_shift/su_mean 0.002
_refine_ls_structure_factor_coef Fsqd
_refine_ls_weighting_details 'calc w=1/[\s^2^(Fo^2^)+(0.1000P)^2^+0.5000P] where P=(Fo^2^+2Fc^2^)/3'
_refine_ls_weighting_scheme calc
_refine_ls_wR_factor_gt 0.1543
_refine_ls_wR_factor_ref 0.1613
_reflns_number_gt 8741
_reflns_number_total 9860
_reflns_threshold_expression >2sigma(I)
_cod_data_source_file ICA-2012-392-417-427-5.cif
_cod_data_source_block p21
_cod_original_sg_symbol_H-M p21
_cod_database_code 1512646

loop_
_symmetry_equiv_pos_as_xyz
'x, y, z'
'-x, y+1/2, -z'

loop_
_atom_site_label
_atom_site_type_symbol
_atom_site_fract_x
_atom_site_fract_y
_atom_site_fract_z
_atom_site_U_iso_or_equiv
_atom_site_adp_type
_atom_site_occupancy
_atom_site_symmetry_multiplicity
_atom_site_calc_flag
_atom_site_refinement_flags
Cd1 Cd 0.77259(9) 0.05014(4) -0.21682(5) 0.00842(17) Uani 1 1 d .
Cd2 Cd 0.8535(2) 0.02140(7) 0.25850(12) 0.0117(3) Uani 1 1 d .
Cd3 Cd 0.61773(9) -0.00944(4) 0.01753(5) 0.01040(18) Uani 1 1 d .
Cd4 Cd 0.7033(2) -0.04828(7) 0.48679(14) 0.0090(3) Uani 1 1 d .
Cl1 Cl 0.7910(3) -0.10724(14) 0.33385(17) 0.0165(5) Uani 1 1 d .
Cl2 Cl 0.7920(3) 0.08040(15) 0.42332(19) 0.0196(5) Uani 1 1 d .
Cl3 Cl 0.9087(3) -0.03932(17) 0.09462(18) 0.0229(6) Uani 1 1 d .
Cl4 Cl 0.5732(3) 0.06178(15) 0.17548(18) 0.0184(5) Uani 1 1 d .
Cl5 Cl 0.6806(3) -0.07699(15) -0.14112(19) 0.0214(5) Uani 1 1 d .
Cl6 Cl 0.6804(3) 0.11609(14) -0.06920(18) 0.0190(5) Uani 1 1 d .
O1 O 0.6208(11) -0.1593(5) 0.5442(7) 0.031(2) Uani 1 1 d .
O2 O 0.5261(10) -0.1171(5) 0.0826(6) 0.0279(19) Uani 1 1 d .
O3 O 0.9624(12) 0.1349(5) 0.2184(8) 0.044(3) Uani 1 1 d .
C1 C 0.3870(12) -0.0522(6) 0.3109(7) 0.0157(19) Uani 1 1 d .
H1 H 0.4593 -0.0789 0.2749 0.019 Uiso 1 1 calc R
C2 C 0.3351(12) 0.0077(5) 0.4500(8) 0.017(2) Uani 1 1 d .
C3 C 0.3912(12) 0.0332(5) 0.5485(8) 0.017(2) Uani 1 1 d .
C4 C 0.1778(12) 0.0221(6) 0.4112(7) 0.0161(19) Uani 1 1 d .
H4 H 0.1070 0.0481 0.4491 0.019 Uiso 1 1 calc R
C5 C 0.2305(12) -0.0362(6) 0.2696(8) 0.017(2) Uani 1 1 d .
H5 H 0.1990 -0.0511 0.2044 0.020 Uiso 1 1 calc R
C6 C 1.0875(14) 0.0690(6) -0.0497(8) 0.022(2) Uani 1 1 d .
H6 H 1.0184 0.1012 -0.0186 0.026 Uiso 1 1 calc R
C7 C 1.1417(12) -0.0026(6) -0.1790(7) 0.016(2) Uani 1 1 d .
C8 C 1.2498(14) 0.0535(7) -0.0034(8) 0.024(2) Uani 1 1 d .
H8 H 1.2850 0.0746 0.0582 0.029 Uiso 1 1 calc R
C9 C 1.2950(12) -0.0177(7) -0.1334(8) 0.021(2) Uani 1 1 d .
H9 H 1.3637 -0.0491 -0.1659 0.025 Uiso 1 1 calc R
C10 C 0.6184(15) -0.1701(6) 0.0949(9) 0.026(3) Uani 1 1 d .
H10 H 0.7088 -0.1701 0.0581 0.031 Uiso 1 1 calc R
C12 C 0.4747(14) -0.2314(6) 0.2153(9) 0.025(2) Uani 1 1 d .
H12A H 0.5112 -0.2130 0.2807 0.038 Uiso 1 1 calc R
H12B H 0.4403 -0.2831 0.2197 0.038 Uiso 1 1 calc R
H12C H 0.3845 -0.2012 0.1873 0.038 Uiso 1 1 calc R
C13 C 0.5380(15) -0.1701(6) 0.6106(9) 0.026(3) Uani 1 1 d .
H13 H 0.4943 -0.1277 0.6393 0.031 Uiso 1 1 calc R
C17 C 0.9321(14) 0.1668(6) -0.3550(8) 0.019(2) Uani 1 1 d .
H17 H 1.0040 0.1274 -0.3651 0.022 Uiso 1 1 calc R
C19 C 1.0448(16) 0.2307(7) -0.4872(10) 0.029(3) Uani 1 1 d .
H19A H 1.1232 0.1903 -0.4800 0.044 Uiso 1 1 calc R
H19B H 1.1012 0.2784 -0.4829 0.044 Uiso 1 1 calc R
H19C H 0.9818 0.2267 -0.5508 0.044 Uiso 1 1 calc R
C21 C 1.0825(12) -0.0351(6) -0.2718(7) 0.019(2) Uani 1 1 d .
C22 C 0.8238(17) 0.2849(7) -0.4051(12) 0.040(4) Uani 1 1 d .
H22A H 0.7875 0.2870 -0.3396 0.060 Uiso 1 1 calc R
H22B H 0.7316 0.2759 -0.4532 0.060 Uiso 1 1 calc R
H22C H 0.8744 0.3320 -0.4198 0.060 Uiso 1 1 calc R
C23 C 0.573(2) -0.3027(7) 0.6079(16) 0.039(6) Uani 1 1 d .
H23A H 0.5898 -0.2957 0.5389 0.098 Uiso 1 1 calc R
H23B H 0.4999 -0.3443 0.6142 0.098 Uiso 1 1 calc R
H23C H 0.6765 -0.3132 0.6452 0.098 Uiso 1 1 calc R
C24 C 0.397(2) -0.2466(8) 0.7211(11) 0.046(4) Uani 1 1 d .
H24A H 0.3676 -0.1988 0.7482 0.069 Uiso 1 1 calc R
H24B H 0.4508 -0.2773 0.7731 0.069 Uiso 1 1 calc R
H24C H 0.2996 -0.2720 0.6929 0.069 Uiso 1 1 calc R
C27 C 0.885(3) 0.2901(10) 0.0682(16) 0.037(8) Uani 1 1 d .
H27A H 0.9664 0.3107 0.0295 0.096 Uiso 1 1 calc R
H27B H 0.8302 0.3306 0.0991 0.096 Uiso 1 1 calc R
H27C H 0.8063 0.2619 0.0255 0.096 Uiso 1 1 calc R
C28 C 1.093(3) 0.2748(13) 0.2103(19) 0.048(10) Uani 1 1 d .
H28A H 1.0595 0.3231 0.2340 0.124 Uiso 1 1 calc R
H28B H 1.1890 0.2811 0.1757 0.124 Uiso 1 1 calc R
H28C H 1.1171 0.2413 0.2659 0.124 Uiso 1 1 calc R
C29 C 0.7316(18) -0.2813(7) 0.1721(13) 0.047(4) Uani 1 1 d .
H29A H 0.8221 -0.2679 0.1355 0.071 Uiso 1 1 calc R
H29B H 0.6912 -0.3303 0.1511 0.071 Uiso 1 1 calc R
H29C H 0.7672 -0.2825 0.2421 0.071 Uiso 1 1 calc R
C30 C 0.9039(16) 0.1757(7) 0.1593(10) 0.029(3) Uani 1 1 d .
H30 H 0.8095 0.1597 0.1211 0.035 Uiso 1 1 calc R
N1 N 0.5389(10) 0.0143(5) 0.5878(6) 0.0181(18) Uani 1 1 d .
N2 N 0.4325(11) -0.0288(5) 0.4021(6) 0.021(2) Uani 1 1 d .
N3 N 1.3478(11) 0.0091(5) -0.0489(7) 0.0192(19) Uani 1 1 d .
N4 N 0.1256(12) -0.0010(5) 0.3196(6) 0.0209(19) Uani 1 1 d .
N5 N 1.0387(10) 0.0390(5) -0.1328(6) 0.0158(18) Uani 1 1 d .
N7 N 0.9360(11) -0.0184(5) -0.3162(7) 0.020(2) Uani 1 1 d .
N8 N 0.5514(11) 0.0486(5) 0.6747(7) 0.023(2) Uani 1 1 d .
N10 N 0.9289(10) -0.0545(5) -0.4033(6) 0.0165(18) Uani 1 1 d .
N14 N 0.5035(13) -0.2345(5) 0.6459(8) 0.032(2) Uani 1 1 d .
N15 N 0.6046(12) -0.2268(6) 0.1538(8) 0.027(2) Uani 1 1 d .
N16 N 0.9593(18) 0.2424(7) 0.1416(11) 0.035(4) Uani 1 1 d .
N17 N 0.9376(11) 0.2259(5) -0.4093(7) 0.0199(19) Uani 1 1 d .
N18 N 0.3101(11) 0.0757(5) 0.6057(7) 0.024(2) Uani 1 1 d .
N19 N 0.4120(11) 0.0844(6) 0.6870(7) 0.025(2) Uani 1 1 d .
N20 N 1.1619(10) -0.0791(5) -0.3283(7) 0.0210(19) Uani 1 1 d .
N21 N 1.0603(11) -0.0915(5) -0.4077(7) 0.023(2) Uani 1 1 d .
O4 O 0.8378(9) 0.1587(4) -0.2905(5) 0.0176(15) Uani 1 1 d .

loop_
_atom_site_aniso_label
_atom_site_aniso_U_11
_atom_site_aniso_U_22
_atom_site_aniso_U_33
_atom_site_aniso_U_23
_atom_site_aniso_U_13
_atom_site_aniso_U_12
Cd1 0.0069(3) 0.0111(3) 0.0069(3) -0.0013(3) -0.0011(3) -0.0002(3)
Cd2 0.0099(4) 0.0139(8) 0.0106(4) 0.0018(5) -0.0033(3) -0.0020(5)
Cd3 0.0082(4) 0.0129(4) 0.0094(3) 0.0024(3) -0.0030(3) -0.0004(3)
Cd4 0.0081(4) 0.0101(5) 0.0082(7) -0.0002(4) -0.0001(4) 0.0003(4)
Cl1 0.0196(12) 0.0166(11) 0.0135(11) -0.0015(9) 0.0022(9) -0.0020(10)
Cl2 0.0180(12) 0.0192(12) 0.0206(12) -0.0007(10) -0.0037(9) -0.0053(10)
Cl3 0.0132(11) 0.0402(17) 0.0150(11) 0.0021(11) -0.0006(9) 0.0021(11)
Cl4 0.0148(11) 0.0228(13) 0.0169(12) 0.0009(10) -0.0017(9) 0.0020(10)
Cl5 0.0233(13) 0.0191(12) 0.0214(13) -0.0031(10) 0.0000(10) -0.0009(10)
Cl6 0.0225(13) 0.0171(11) 0.0170(12) 0.0020(9) -0.0003(10) -0.0010(10)
O1 0.040(5) 0.021(4) 0.035(5) -0.010(4) 0.015(4) -0.003(4)
O2 0.023(4) 0.023(4) 0.039(5) 0.013(4) 0.006(4) 0.005(3)
O3 0.040(6) 0.025(5) 0.065(7) 0.017(5) -0.005(5) -0.020(4)
C1 0.018(5) 0.015(4) 0.012(4) 0.002(4) -0.006(4) -0.005(4)
C2 0.013(5) 0.013(5) 0.022(5) -0.001(4) 0.004(4) 0.004(4)
C3 0.014(5) 0.012(5) 0.026(5) -0.003(4) 0.000(4) -0.003(4)
C4 0.013(5) 0.017(4) 0.018(5) -0.004(4) -0.002(4) 0.011(4)
C5 0.015(5) 0.021(5) 0.017(5) 0.000(4) 0.012(4) -0.006(4)
C6 0.025(6) 0.025(6) 0.016(5) -0.009(4) 0.003(4) 0.002(5)
C7 0.018(5) 0.015(4) 0.015(5) -0.004(4) -0.004(4) -0.008(4)
C8 0.022(5) 0.029(6) 0.019(5) 0.001(5) -0.007(4) -0.004(5)
C9 0.013(5) 0.024(5) 0.027(5) 0.008(5) 0.003(4) -0.003(4)
C10 0.026(6) 0.019(5) 0.035(7) -0.002(5) 0.007(5) 0.005(5)
C12 0.027(6) 0.016(5) 0.034(7) 0.003(5) 0.009(5) -0.004(5)
C13 0.031(6) 0.016(5) 0.029(6) -0.001(5) -0.007(5) 0.007(5)
C17 0.028(6) 0.014(5) 0.015(5) 0.000(4) 0.005(4) 0.001(4)
C19 0.037(7) 0.019(6) 0.035(7) -0.001(5) 0.020(6) -0.005(5)
C21 0.016(5) 0.025(6) 0.015(5) -0.002(4) 0.001(4) -0.007(4)
C22 0.039(7) 0.020(6) 0.066(10) 0.018(6) 0.032(7) 0.014(5)
C23 0.056(12) 0.036(5) 0.027(16) 0.003(7) 0.006(12) -0.001(6)
C24 0.058(9) 0.034(7) 0.052(9) 0.010(7) 0.038(8) 0.011(7)
C27 0.045(2) 0.033(9) 0.032(15) 0.003(10) 0.021(15) -0.001(12)
C28 0.055(2) 0.042(16) 0.046(2) -0.004(15) 0.021(17) -0.005(17)
C29 0.047(9) 0.024(6) 0.074(11) 0.024(7) 0.021(8) 0.018(6)
C30 0.031(7) 0.025(6) 0.032(7) -0.007(5) 0.002(5) -0.001(5)
N1 0.015(4) 0.018(4) 0.019(4) 0.013(3) -0.006(3) -0.009(3)
N2 0.021(5) 0.028(5) 0.014(4) 0.001(4) -0.001(3) -0.013(4)
N3 0.017(4) 0.019(5) 0.022(5) 0.001(3) -0.001(3) 0.002(3)
N4 0.032(5) 0.016(4) 0.012(4) 0.003(3) -0.001(3) -0.001(4)
N5 0.011(4) 0.011(4) 0.024(4) 0.000(3) 0.000(3) 0.006(3)
N7 0.022(5) 0.018(4) 0.020(4) 0.003(4) 0.001(4) 0.008(4)
N8 0.027(5) 0.015(4) 0.023(5) 0.010(4) -0.002(4) -0.003(4)
N10 0.011(4) 0.027(5) 0.009(4) -0.002(4) -0.003(3) 0.001(4)
N14 0.044(6) 0.015(5) 0.040(6) 0.005(4) 0.014(5) 0.012(4)
N15 0.028(5) 0.023(5) 0.030(5) 0.001(4) 0.008(4) 0.002(4)
N16 0.043(10) 0.022(6) 0.040(9) 0.015(6) 0.008(7) -0.006(6)
N17 0.017(4) 0.021(4) 0.023(5) 0.004(4) 0.007(4) 0.004(4)
N18 0.020(5) 0.025(5) 0.026(5) -0.002(4) -0.001(4) 0.002(4)
N19 0.021(5) 0.029(5) 0.024(5) 0.002(4) 0.001(4) 0.005(4)
N20 0.011(4) 0.028(5) 0.023(5) -0.007(4) -0.005(3) 0.000(4)
N21 0.018(4) 0.022(5) 0.027(5) -0.008(4) -0.007(4) 0.010(4)
O4 0.025(4) 0.010(3) 0.019(4) -0.001(3) 0.007(3) 0.001(3)

loop_
_atom_type_symbol
_atom_type_description
_atom_type_scat_dispersion_real
_atom_type_scat_dispersion_imag
_atom_type_scat_source
C C 0.0033 0.0016 'International Tables Vol C Tables 4.2.6.8 and 6.1.1.4'
H H 0.0000 0.0000 'International Tables Vol C Tables 4.2.6.8 and 6.1.1.4'
N N 0.0061 0.0033 'International Tables Vol C Tables 4.2.6.8 and 6.1.1.4'
O O 0.0106 0.0060 'International Tables Vol C Tables 4.2.6.8 and 6.1.1.4'
Cl Cl 0.1484 0.1585 'International Tables Vol C Tables 4.2.6.8 and 6.1.1.4'
Cd Cd -0.8075 1.2024 'International Tables Vol C Tables 4.2.6.8 and 6.1.1.4'

loop_
_geom_angle_atom_site_label_1
_geom_angle_atom_site_label_2
_geom_angle_atom_site_label_3
_geom_angle
_geom_angle_site_symmetry_1
_geom_angle_site_symmetry_3
N8 Cd1 O4 86.2(3) 1_554 .
N8 Cd1 N7 95.4(3) 1_554 .
O4 Cd1 N7 90.9(3) . .
N8 Cd1 N5 166.4(3) 1_554 .
O4 Cd1 N5 92.0(3) . .
N7 Cd1 N5 71.1(3) . .
N8 Cd1 Cl6 103.9(3) 1_554 .
O4 Cd1 Cl6 93.29(19) . .
N7 Cd1 Cl6 160.4(2) . .
N5 Cd1 Cl6 89.7(2) . .
N8 Cd1 Cl5 89.9(2) 1_554 .
O4 Cd1 Cl5 176.1(2) . .
N7 Cd1 Cl5 88.9(2) . .
N5 Cd1 Cl5 91.7(2) . .
Cl6 Cd1 Cl5 88.21(8) . .
O3 Cd2 N4 81.3(3) . 1_655
O3 Cd2 Cl3 93.4(3) . .
N4 Cd2 Cl3 89.5(2) 1_655 .
O3 Cd2 Cl2 87.8(3) . .
N4 Cd2 Cl2 91.4(3) 1_655 .
Cl3 Cd2 Cl2 178.65(11) . .
O3 Cd2 Cl4 90.4(3) . .
N4 Cd2 Cl4 171.2(2) 1_655 .
Cl3 Cd2 Cl4 88.03(9) . .
Cl2 Cd2 Cl4 91.28(9) . .
O3 Cd2 Cl1 166.4(3) . .
N4 Cd2 Cl1 86.0(2) 1_655 .
Cl3 Cd2 Cl1 91.69(9) . .
Cl2 Cd2 Cl1 87.33(9) . .
Cl4 Cd2 Cl1 102.44(10) . .
O2 Cd3 N3 85.9(3) . 1_455
O2 Cd3 Cl4 90.7(2) . .
N3 Cd3 Cl4 92.5(2) 1_455 .
O2 Cd3 Cl5 91.9(2) . .
N3 Cd3 Cl5 90.3(2) 1_455 .
Cl4 Cd3 Cl5 176.29(9) . .
O2 Cd3 Cl3 90.0(2) . .
N3 Cd3 Cl3 175.9(2) 1_455 .
Cl4 Cd3 Cl3 88.03(8) . .
Cl5 Cd3 Cl3 89.30(9) . .
O2 Cd3 Cl6 171.7(2) . .
N3 Cd3 Cl6 85.9(2) 1_455 .
Cl4 Cd3 Cl6 90.28(8) . .
Cl5 Cd3 Cl6 87.54(8) . .
Cl3 Cd3 Cl6 98.18(9) . .
O1 Cd4 N10 89.2(4) . 1_556
O1 Cd4 N1 90.2(3) . .
N10 Cd4 N1 97.2(3) 1_556 .
O1 Cd4 N2 89.6(3) . .
N10 Cd4 N2 166.4(3) 1_556 .
N1 Cd4 N2 69.3(3) . .
O1 Cd4 Cl1 92.3(2) . .
N10 Cd4 Cl1 103.9(2) 1_556 .
N1 Cd4 Cl1 158.8(2) . .
N2 Cd4 Cl1 89.7(2) . .
O1 Cd4 Cl2 178.6(2) . .
N10 Cd4 Cl2 91.2(3) 1_556 .
N1 Cd4 Cl2 88.4(2) . .
N2 Cd4 Cl2 89.7(2) . .
Cl1 Cd4 Cl2 88.88(10) . .
Cd4 Cl1 Cd2 92.41(9) . .
Cd2 Cl2 Cd4 90.83(9) . .
Cd2 Cl3 Cd3 91.62(9) . .
Cd3 Cl4 Cd2 91.88(9) . .
Cd3 Cl5 Cd1 90.84(8) . .
Cd1 Cl6 Cd3 92.80(9) . .
C13 O1 Cd4 127.9(8) . .
C10 O2 Cd3 118.7(8) . .
C30 O3 Cd2 124.8(9) . .
N2 C1 C5 118.8(10) . .
N2 C2 C4 121.6(9) . .
N2 C2 C3 118.3(9) . .
C4 C2 C3 120.1(10) . .
N18 C3 N1 114.2(9) . .
N18 C3 C2 126.3(10) . .
N1 C3 C2 119.5(9) . .
N4 C4 C2 120.3(9) . .
N4 C5 C1 121.7(10) . .
N5 C6 C8 120.1(10) . .
N5 C7 C9 119.8(9) . .
N5 C7 C21 117.5(9) . .
C9 C7 C21 122.5(10) . .
N3 C8 C6 119.5(10) . .
N3 C9 C7 123.2(10) . .
O2 C10 N15 126.7(11) . .
O1 C13 N14 125.9(11) . .
O4 C17 N17 124.0(10) . .
N20 C21 N7 110.6(9) . .
N20 C21 C7 127.5(10) . .
N7 C21 C7 121.8(9) . .
O3 C30 N16 124.8(14) . .
N8 N1 C3 103.4(9) . .
N8 N1 Cd4 138.8(7) . .
C3 N1 Cd4 117.0(7) . .
C2 N2 C1 120.3(10) . .
C2 N2 Cd4 115.6(7) . .
C1 N2 Cd4 124.0(8) . .
C9 N3 C8 118.0(9) . .
C9 N3 Cd3 121.4(7) . 1_655
C8 N3 Cd3 120.4(7) . 1_655
C5 N4 C4 117.2(9) . .
C5 N4 Cd2 123.7(7) . 1_455
C4 N4 Cd2 119.1(7) . 1_455
C6 N5 C7 119.2(9) . .
C6 N5 Cd1 125.8(7) . .
C7 N5 Cd1 115.0(6) . .
C21 N7 N10 104.7(8) . .
C21 N7 Cd1 113.9(6) . .
N10 N7 Cd1 141.1(6) . .
N1 N8 N19 109.6(8) . .
N1 N8 Cd1 125.6(7) . 1_556
N19 N8 Cd1 124.8(7) . 1_556
N21 N10 N7 108.9(7) . .
N21 N10 Cd4 129.8(7) . 1_554
N7 N10 Cd4 121.3(6) . 1_554
C13 N14 C24 125.1(11) . .
C13 N14 C23 120.0(11) . .
C24 N14 C23 114.9(10) . .
C10 N15 C12 121.4(10) . .
C10 N15 C29 121.8(11) . .
C12 N15 C29 116.1(10) . .
C30 N16 C27 122.9(16) . .
C30 N16 C28 119.3(15) . .
C27 N16 C28 117.2(16) . .
C17 N17 C22 121.5(10) . .
C17 N17 C19 121.7(10) . .
C22 N17 C19 116.2(10) . .
C3 N18 N19 103.9(9) . .
N18 N19 N8 108.9(9) . .
C21 N20 N21 105.2(8) . .
N10 N21 N20 110.6(8) . .
C17 O4 Cd1 127.2(7) . .

loop_
_geom_bond_atom_site_label_1
_geom_bond_atom_site_label_2
_geom_bond_distance
_geom_bond_site_symmetry_2
Cd1 N8 2.264(8) 1_554
Cd1 O4 2.296(7) .
Cd1 N7 2.374(8) .
Cd1 N5 2.417(8) .
Cd1 Cl6 2.538(3) .
Cd1 Cl5 2.663(3) .
Cd2 O3 2.329(9) .
Cd2 N4 2.386(10) 1_655
Cd2 Cl3 2.589(3) .
Cd2 Cl2 2.602(3) .
Cd2 Cl4 2.612(3) .
Cd2 Cl1 2.615(3) .
Cd3 O2 2.301(8) .
Cd3 N3 2.378(9) 1_455
Cd3 Cl4 2.583(3) .
Cd3 Cl5 2.598(3) .
Cd3 Cl3 2.618(3) .
Cd3 Cl6 2.636(3) .
Cd4 O1 2.285(9) .
Cd4 N10 2.306(8) 1_556
Cd4 N1 2.339(10) .
Cd4 N2 2.472(10) .
Cd4 Cl1 2.530(3) .
Cd4 Cl2 2.613(3) .
O1 C13 1.215(16) .
O2 C10 1.230(14) .
O3 C30 1.170(16) .
C1 N2 1.344(13) .
C1 C5 1.407(14) .
C2 N2 1.280(15) .
C2 C4 1.396(13) .
C2 C3 1.465(14) .
C3 N18 1.331(14) .
C3 N1 1.345(13) .
C4 N4 1.359(13) .
C5 N4 1.329(14) .
C6 N5 1.296(13) .
C6 C8 1.471(16) .
C7 N5 1.348(13) .
C7 C9 1.400(14) .
C7 C21 1.449(13) .
C8 N3 1.343(15) .
C9 N3 1.297(14) .
C10 N15 1.318(16) .
C12 N15 1.444(14) .
C13 N14 1.303(15) .
C17 O4 1.252(13) .
C17 N17 1.306(14) .
C19 N17 1.466(14) .
C21 N20 1.333(14) .
C21 N7 1.350(13) .
C22 N17 1.433(14) .
C23 N14 1.478(16) .
C24 N14 1.448(16) .
C27 N16 1.43(2) .
C28 N16 1.51(2) .
C29 N15 1.452(15) .
C30 N16 1.321(17) .
N1 N8 1.342(13) .
N7 N10 1.360(11) .
N8 N19 1.359(14) .
N10 N21 1.294(12) .
N18 N19 1.349(13) .
N20 N21 1.338(12) .
